data_7034313
loop_
_publ_author_name
'Mulas, Andrea'
'Willener, Yasmine'
'Carr-Smith, James'
'Joly, Kevin M.'
'Male, Louise'
'Moody, Christopher J.'
'Horswell, Sarah L.'
'Nguyen, Huy V.'
'Tucker, James H. R.'

_publ_section_title
;
 The effect of central and planar chirality on the electrochemical and
 chiral sensing properties of ferrocenyl urea H-bonding receptors.
;
_journal_issue 16
_journal_name_full 'Dalton transactions (Cambridge, England : 2003)'
_journal_page_first 7268
_journal_page_last 7275
_journal_paper_doi 10.1039/c5dt00554j
_journal_volume 44
_journal_year 2015
_chemical_formula_moiety 'C23 H24 Fe2 N2 O'
_chemical_formula_sum 'C23 H24 Fe2 N2 O'
_chemical_formula_weight 456.14
_chemical_name_systematic
;
?
;
_space_group_IT_number 19
_symmetry_cell_setting orthorhombic
_symmetry_space_group_name_Hall 'P 2ac 2ab'
_symmetry_space_group_name_H-M 'P 21 21 21'
_atom_sites_solution_hydrogens geom
_atom_sites_solution_primary direct
_atom_sites_solution_secondary difmap
_audit_creation_method SHELXL-97
_audit_update_record
;
2013-07-16 deposited with the CCDC.
2015-03-05 downloaded from the CCDC.
;
_cell_angle_alpha 90.00
_cell_angle_beta 90.00
_cell_angle_gamma 90.00
_cell_formula_units_Z 4
_cell_length_a 8.5102(4)
_cell_length_b 8.7702(5)
_cell_length_c 26.0912(15)
_cell_measurement_reflns_used 34881
_cell_measurement_temperature 120(2)
_cell_measurement_theta_max 27.48
_cell_measurement_theta_min 2.91
_cell_volume 1947.35(18)
_computing_cell_refinement 'DENZO (Otwinowski & Minor, 1997) & COLLECT (Hooft, R.W.W., 1998)'
_computing_data_collection 'COLLECT (Hooft, R.W.W., 1998)'
_computing_data_reduction 'DENZO (Otwinowski & Minor, 1997) & COLLECT (Hooft, R.W.W., 1998)'
_computing_molecular_graphics 'Ortep-3 for Windows (Farrugia, 1997)'
_computing_publication_material 'WinGX (Farrugia, 1999)'
_computing_structure_refinement 'SHELXL-97 (Sheldrick, 2008)'
_computing_structure_solution 'SHELXS-97 (Sheldrick, 2008)'
_diffrn_ambient_temperature 120(2)
_diffrn_detector_area_resol_mean '4096x4096pixels / 62x62mm'
_diffrn_measured_fraction_theta_full 0.994
_diffrn_measured_fraction_theta_max 0.994
_diffrn_measurement_device_type 'Bruker-Nonius APEX II CCD camera on \k-goniostat'
_diffrn_measurement_method '\f & \w scans'
_diffrn_radiation_monochromator '10cm confocal mirrors'
_diffrn_radiation_source 'Bruker-Nonius FR591 rotating anode'
_diffrn_radiation_type MoK\a
_diffrn_radiation_wavelength 0.71073
_diffrn_reflns_av_R_equivalents 0.0656
_diffrn_reflns_av_sigmaI/netI 0.0836
_diffrn_reflns_limit_h_max 10
_diffrn_reflns_limit_h_min -10
_diffrn_reflns_limit_k_max 11
_diffrn_reflns_limit_k_min -11
_diffrn_reflns_limit_l_max 33
_diffrn_reflns_limit_l_min -33
_diffrn_reflns_number 13280
_diffrn_reflns_theta_full 27.48
_diffrn_reflns_theta_max 27.48
_diffrn_reflns_theta_min 3.12
_exptl_absorpt_coefficient_mu 1.506
_exptl_absorpt_correction_T_max 0.9705
_exptl_absorpt_correction_T_min 0.7233
_exptl_absorpt_correction_type multi-scan
_exptl_absorpt_process_details 'SADABS 2007/2 (Sheldrick, G.M., 2007)'
_exptl_crystal_colour 'Pale Yellow'
_exptl_crystal_density_diffrn 1.556
_exptl_crystal_density_method 'not measured'
_exptl_crystal_description Needle
_exptl_crystal_F_000 944
_exptl_crystal_size_max 0.23
_exptl_crystal_size_mid 0.02
_exptl_crystal_size_min 0.02
_refine_diff_density_max 0.521
_refine_diff_density_min -0.521
_refine_diff_density_rms 0.127
_refine_ls_abs_structure_details 'Flack H D (1983), Acta Cryst. A39, 876-881'
_refine_ls_abs_structure_Flack 0.16(4)
_refine_ls_extinction_method none
_refine_ls_goodness_of_fit_ref 1.169
_refine_ls_hydrogen_treatment constr
_refine_ls_matrix_type full
_refine_ls_number_parameters 254
_refine_ls_number_reflns 4389
_refine_ls_number_restraints 40
_refine_ls_restrained_S_all 1.176
_refine_ls_R_factor_all 0.0932
_refine_ls_R_factor_gt 0.0671
_refine_ls_shift/su_max 0.000
_refine_ls_shift/su_mean 0.000
_refine_ls_structure_factor_coef Fsqd
_refine_ls_weighting_details 'calc w=1/[\s^2^(Fo^2^)+(0.0000P)^2^+5.5320P] where P=(Fo^2^+2Fc^2^)/3'
_refine_ls_weighting_scheme calc
_refine_ls_wR_factor_gt 0.1164
_refine_ls_wR_factor_ref 0.1287
_reflns_number_gt 3486
_reflns_number_total 4389
_reflns_threshold_expression >2\s(I)
_cod_data_source_file c5dt00554j2.cif
_cod_data_source_block 7
_cod_depositor_comments
;
The following automatic conversions were performed:

'_symmetry_cell_setting' value 'Orthorhombic' changed to
'orthorhombic' according to
/usr/data/users/saulius/crontab/automatic-downloads/rss-feeds/RSC/lib/dictionaries/cif_core.dic
dictionary named 'cif_core.dic' version 2.4.2 from 2011-04-26.

'_exptl_absorpt_correction_type' value 'Multi-scan' changed to
'multi-scan' according to
/usr/data/users/saulius/crontab/automatic-downloads/rss-feeds/RSC/lib/dictionaries/cif_core.dic
dictionary named 'cif_core.dic' version 2.4.2 from 2011-04-26.

Automatic conversion script
Id: cif_fix_values 3105 2015-03-04 15:46:00Z robertas 

 Adding full bibliography for 7034309--7034313.cif.
;
_cod_database_code 7034313

loop_
_symmetry_equiv_pos_as_xyz
'x, y, z'
'-x+1/2, -y, z+1/2'
'-x, y+1/2, -z+1/2'
'x+1/2, -y+1/2, -z'

loop_
_atom_site_label
_atom_site_type_symbol
_atom_site_fract_x
_atom_site_fract_y
_atom_site_fract_z
_atom_site_U_iso_or_equiv
_atom_site_adp_type
_atom_site_occupancy
_atom_site_symmetry_multiplicity
_atom_site_calc_flag
_atom_site_refinement_flags
C1 C -0.1855(6) -0.0706(6) 0.1256(2) 0.0176(12) Uani 1 1 d .
C2 C -0.2735(6) -0.0458(7) 0.0801(2) 0.0208(13) Uani 1 1 d .
H2 H -0.3546 0.0275 0.0758 0.025 Uiso 1 1 calc R
C3 C -0.2203(8) -0.1485(7) 0.0422(3) 0.0281(15) Uani 1 1 d .
H3 H -0.2603 -0.1566 0.0083 0.034 Uiso 1 1 calc R
C4 C -0.0971(7) -0.2375(7) 0.0633(2) 0.0228(13) Uani 1 1 d .
H4 H -0.0395 -0.3151 0.0462 0.027 Uiso 1 1 calc R
C5 C -0.0762(7) -0.1889(6) 0.1145(2) 0.0222(13) Uani 1 1 d .
H5 H -0.0011 -0.2289 0.1378 0.027 Uiso 1 1 calc R
C6 C 0.0789(9) 0.1752(8) 0.0901(3) 0.0432(17) Uani 1 1 d U
H6 H 0.0679 0.2223 0.1227 0.052 Uiso 1 1 calc R
C7 C -0.0076(9) 0.2103(8) 0.0452(3) 0.0397(16) Uani 1 1 d U
H7 H -0.0868 0.2862 0.0422 0.048 Uiso 1 1 calc R
C8 C 0.0433(10) 0.1146(9) 0.0062(3) 0.0477(17) Uani 1 1 d U
H8 H 0.0045 0.1129 -0.0280 0.057 Uiso 1 1 calc R
C9 C 0.1619(9) 0.0212(11) 0.0260(3) 0.0550(19) Uani 1 1 d U
H9 H 0.2184 -0.0546 0.0077 0.066 Uiso 1 1 calc R
C10 C 0.1826(9) 0.0593(9) 0.0775(4) 0.054(2) Uani 1 1 d U
H10 H 0.2558 0.0132 0.1002 0.065 Uiso 1 1 calc R
C11 C -0.2063(6) 0.0089(8) 0.17652(18) 0.0208(12) Uani 1 1 d .
H11A H -0.1907 0.1198 0.1716 0.025 Uiso 1 1 calc R
H11B H -0.3154 -0.0069 0.1886 0.025 Uiso 1 1 calc R
C12 C 0.0213(6) 0.0398(6) 0.23453(19) 0.0178(12) Uani 1 1 d .
C13 C 0.2431(7) 0.0443(6) 0.2945(2) 0.0240(14) Uani 1 1 d .
H13A H 0.1976 0.1044 0.3230 0.029 Uiso 1 1 calc R
H13B H 0.2970 0.1157 0.2709 0.029 Uiso 1 1 calc R
C14 C 0.3592(7) -0.0679(7) 0.3153(2) 0.0210(13) Uani 1 1 d .
C15 C 0.3653(7) -0.1247(7) 0.3665(2) 0.0233(14) Uani 1 1 d .
H15 H 0.2949 -0.0990 0.3934 0.028 Uiso 1 1 calc R
C16 C 0.4939(8) -0.2259(7) 0.3702(3) 0.0280(15) Uani 1 1 d .
H16 H 0.5247 -0.2799 0.4002 0.034 Uiso 1 1 calc R
C17 C 0.5688(8) -0.2331(7) 0.3223(3) 0.0303(15) Uani 1 1 d .
H17 H 0.6587 -0.2926 0.3142 0.036 Uiso 1 1 calc R
C18 C 0.4871(7) -0.1364(7) 0.2881(2) 0.0244(14) Uani 1 1 d .
H18 H 0.5126 -0.1197 0.2531 0.029 Uiso 1 1 calc R
C19 C 0.5877(7) 0.2174(6) 0.3532(3) 0.0251(14) Uani 1 1 d .
H19 H 0.5115 0.2910 0.3435 0.030 Uiso 1 1 calc R
C20 C 0.6029(8) 0.1515(8) 0.4023(2) 0.0281(15) Uani 1 1 d .
H20 H 0.5376 0.1716 0.4311 0.034 Uiso 1 1 calc R
C21 C 0.7330(7) 0.0499(7) 0.4012(2) 0.0242(14) Uani 1 1 d .
H21 H 0.7709 -0.0088 0.4292 0.029 Uiso 1 1 calc R
C22 C 0.7968(6) 0.0516(7) 0.3505(2) 0.0236(14) Uani 1 1 d .
H22 H 0.8842 -0.0061 0.3388 0.028 Uiso 1 1 calc R
C23 C 0.7057(7) 0.1553(8) 0.3208(2) 0.0256(15) Uani 1 1 d .
H23 H 0.7211 0.1787 0.2856 0.031 Uiso 1 1 calc R
N1 N -0.0990(5) -0.0445(5) 0.21541(19) 0.0226(11) Uani 1 1 d .
H1A H -0.1124 -0.1373 0.2275 0.027 Uiso 1 1 calc R
N2 N 0.1182(5) -0.0345(6) 0.26714(17) 0.0206(11) Uani 1 1 d .
H2A H 0.1053 -0.1330 0.2720 0.025 Uiso 1 1 calc R
O1 O 0.0409(5) 0.1769(5) 0.22353(15) 0.0238(9) Uani 1 1 d .
Fe1 Fe -0.04090(9) -0.01097(11) 0.06615(3) 0.0221(2) Uani 1 1 d .
Fe2 Fe 0.56803(8) -0.01487(10) 0.34908(3) 0.01778(19) Uani 1 1 d .

loop_
_atom_site_aniso_label
_atom_site_aniso_U_11
_atom_site_aniso_U_22
_atom_site_aniso_U_33
_atom_site_aniso_U_23
_atom_site_aniso_U_13
_atom_site_aniso_U_12
C1 0.019(3) 0.015(3) 0.019(3) -0.001(2) -0.004(2) -0.003(2)
C2 0.012(2) 0.025(3) 0.025(3) 0.000(3) -0.003(2) 0.000(2)
C3 0.034(4) 0.032(4) 0.018(3) -0.009(3) -0.008(3) -0.009(3)
C4 0.029(3) 0.020(3) 0.019(3) -0.005(3) 0.004(3) -0.002(3)
C5 0.024(3) 0.019(3) 0.024(3) 0.002(2) 0.000(3) 0.002(3)
C6 0.051(4) 0.035(3) 0.043(4) -0.006(3) 0.001(3) -0.025(3)
C7 0.043(4) 0.029(3) 0.047(4) 0.008(3) 0.010(3) -0.010(3)
C8 0.057(4) 0.052(4) 0.035(3) -0.004(3) 0.011(3) -0.028(4)
C9 0.043(3) 0.043(4) 0.080(5) -0.015(4) 0.029(3) -0.018(3)
C10 0.034(4) 0.045(4) 0.084(5) 0.010(4) -0.009(4) -0.016(3)
C11 0.024(3) 0.024(3) 0.015(2) 0.002(3) -0.005(2) 0.002(3)
C12 0.023(3) 0.017(3) 0.013(2) -0.001(2) -0.001(2) 0.003(2)
C13 0.028(3) 0.015(3) 0.029(3) -0.001(3) -0.011(3) 0.000(3)
C14 0.020(3) 0.027(3) 0.015(3) -0.002(3) 0.001(2) -0.004(3)
C15 0.018(3) 0.028(3) 0.024(3) 0.000(3) -0.001(3) -0.008(3)
C16 0.034(4) 0.017(3) 0.033(4) 0.009(3) -0.016(3) -0.007(3)
C17 0.028(4) 0.027(3) 0.035(4) -0.010(3) -0.005(3) 0.000(3)
C18 0.020(3) 0.032(3) 0.022(3) -0.010(3) -0.002(3) 0.001(3)
C19 0.029(3) 0.013(3) 0.034(4) 0.000(3) -0.006(3) -0.003(3)
C20 0.029(4) 0.033(4) 0.022(3) -0.011(3) -0.003(3) 0.004(3)
C21 0.027(3) 0.026(4) 0.019(3) 0.007(3) -0.007(2) -0.008(3)
C22 0.015(3) 0.030(4) 0.025(3) 0.000(3) -0.005(3) -0.006(2)
C23 0.026(3) 0.032(4) 0.019(3) 0.001(3) 0.003(3) -0.007(3)
N1 0.022(2) 0.017(3) 0.029(3) 0.000(2) -0.009(2) -0.002(2)
N2 0.020(2) 0.018(3) 0.023(2) 0.001(2) -0.0077(19) -0.001(2)
O1 0.025(2) 0.025(2) 0.022(2) 0.0024(17) -0.0057(19) -0.001(2)
Fe1 0.0222(4) 0.0224(5) 0.0217(4) -0.0039(4) -0.0002(3) -0.0024(4)
Fe2 0.0166(3) 0.0215(4) 0.0152(3) -0.0005(4) -0.0019(3) -0.0022(4)

loop_
_atom_type_symbol
_atom_type_description
_atom_type_scat_dispersion_real
_atom_type_scat_dispersion_imag
_atom_type_scat_source
C C 0.0033 0.0016 'International Tables Vol C Tables 4.2.6.8 and 6.1.1.4'
H H 0.0000 0.0000 'International Tables Vol C Tables 4.2.6.8 and 6.1.1.4'
N N 0.0061 0.0033 'International Tables Vol C Tables 4.2.6.8 and 6.1.1.4'
O O 0.0106 0.0060 'International Tables Vol C Tables 4.2.6.8 and 6.1.1.4'
Fe Fe 0.3463 0.8444 'International Tables Vol C Tables 4.2.6.8 and 6.1.1.4'

loop_
_geom_angle_atom_site_label_1
_geom_angle_atom_site_label_2
_geom_angle_atom_site_label_3
_geom_angle
C2 C1 C5 106.6(5)
C2 C1 C11 127.1(5)
C5 C1 C11 126.3(5)
C2 C1 Fe1 69.2(3)
C5 C1 Fe1 68.8(3)
C11 C1 Fe1 128.2(4)
C3 C2 C1 108.6(5)
C3 C2 Fe1 70.1(4)
C1 C2 Fe1 70.1(3)
C3 C2 H2 125.7
C1 C2 H2 125.7
Fe1 C2 H2 125.7
C2 C3 C4 108.4(5)
C2 C3 Fe1 69.4(3)
C4 C3 Fe1 69.7(4)
C2 C3 H3 125.8
C4 C3 H3 125.8
Fe1 C3 H3 126.6
C5 C4 C3 107.1(5)
C5 C4 Fe1 69.1(3)
C3 C4 Fe1 69.7(4)
C5 C4 H4 126.4
C3 C4 H4 126.4
Fe1 C4 H4 126.4
C4 C5 C1 109.3(5)
C4 C5 Fe1 70.3(3)
C1 C5 Fe1 70.3(3)
C4 C5 H5 125.4
C1 C5 H5 125.4
Fe1 C5 H5 125.6
C10 C6 C7 107.0(7)
C10 C6 Fe1 69.8(4)
C7 C6 Fe1 70.0(4)
C10 C6 H6 126.5
C7 C6 H6 126.5
Fe1 C6 H6 125.3
C8 C7 C6 108.2(7)
C8 C7 Fe1 70.4(4)
C6 C7 Fe1 69.1(4)
C8 C7 H7 125.9
C6 C7 H7 125.9
Fe1 C7 H7 126.2
C7 C8 C9 107.9(7)
C7 C8 Fe1 69.8(4)
C9 C8 Fe1 69.8(4)
C7 C8 H8 126.0
C9 C8 H8 126.0
Fe1 C8 H8 125.9
C10 C9 C8 107.9(8)
C10 C9 Fe1 69.2(4)
C8 C9 Fe1 70.1(4)
C10 C9 H9 126.1
C8 C9 H9 126.1
Fe1 C9 H9 126.1
C6 C10 C9 108.9(8)
C6 C10 Fe1 70.1(4)
C9 C10 Fe1 70.6(5)
C6 C10 H10 125.5
C9 C10 H10 125.5
Fe1 C10 H10 125.4
N1 C11 C1 113.2(5)
N1 C11 H11A 108.9
C1 C11 H11A 108.9
N1 C11 H11B 108.9
C1 C11 H11B 108.9
H11A C11 H11B 107.7
O1 C12 N2 121.9(5)
O1 C12 N1 122.7(5)
N2 C12 N1 115.4(5)
N2 C13 C14 110.4(5)
N2 C13 H13A 109.6
C14 C13 H13A 109.6
N2 C13 H13B 109.6
C14 C13 H13B 109.6
H13A C13 H13B 108.1
C15 C14 C18 106.9(5)
C15 C14 C13 126.4(6)
C18 C14 C13 126.7(5)
C15 C14 Fe2 69.1(3)
C18 C14 Fe2 69.3(3)
C13 C14 Fe2 125.6(4)
C16 C15 C14 108.2(6)
C16 C15 Fe2 69.8(3)
C14 C15 Fe2 69.8(3)
C16 C15 H15 125.9
C14 C15 H15 125.9
Fe2 C15 H15 126.1
C17 C16 C15 108.5(6)
C17 C16 Fe2 70.0(4)
C15 C16 Fe2 69.5(3)
C17 C16 H16 125.8
C15 C16 H16 125.8
Fe2 C16 H16 126.3
C16 C17 C18 108.2(6)
C16 C17 Fe2 69.6(4)
C18 C17 Fe2 69.6(4)
C16 C17 H17 125.9
C18 C17 H17 125.9
Fe2 C17 H17 126.5
C17 C18 C14 108.3(6)
C17 C18 Fe2 69.8(3)
C14 C18 Fe2 69.5(3)
C17 C18 H18 125.9
C14 C18 H18 125.9
Fe2 C18 H18 126.4
C20 C19 C23 108.6(6)
C20 C19 Fe2 69.4(4)
C23 C19 Fe2 69.2(3)
C20 C19 H19 125.7
C23 C19 H19 125.7
Fe2 C19 H19 127.3
C19 C20 C21 108.0(6)
C19 C20 Fe2 70.2(3)
C21 C20 Fe2 69.5(3)
C19 C20 H20 126.0
C21 C20 H20 126.0
Fe2 C20 H20 125.9
C20 C21 C22 108.0(5)
C20 C21 Fe2 69.6(3)
C22 C21 Fe2 69.3(3)
C20 C21 H21 126.0
C22 C21 H21 126.0
Fe2 C21 H21 126.6
C23 C22 C21 107.7(5)
C23 C22 Fe2 69.6(3)
C21 C22 Fe2 69.5(3)
C23 C22 H22 126.2
C21 C22 H22 126.2
Fe2 C22 H22 126.2
C19 C23 C22 107.8(5)
C19 C23 Fe2 70.1(3)
C22 C23 Fe2 69.4(3)
C19 C23 H23 126.1
C22 C23 H23 126.1
Fe2 C23 H23 126.0
C12 N1 C11 124.0(5)
C12 N1 H1A 118.0
C11 N1 H1A 118.0
C12 N2 C13 121.7(5)
C12 N2 H2A 119.2
C13 N2 H2A 119.2
C10 Fe1 C6 40.1(3)
C10 Fe1 C5 106.5(3)
C6 Fe1 C5 120.2(3)
C10 Fe1 C2 159.2(3)
C6 Fe1 C2 123.8(3)
C5 Fe1 C2 68.2(2)
C10 Fe1 C7 67.5(3)
C6 Fe1 C7 40.9(3)
C5 Fe1 C7 157.1(3)
C2 Fe1 C7 109.1(3)
C10 Fe1 C9 40.2(3)
C6 Fe1 C9 67.7(3)
C5 Fe1 C9 123.5(3)
C2 Fe1 C9 159.4(3)
C7 Fe1 C9 67.2(3)
C10 Fe1 C8 67.5(4)
C6 Fe1 C8 68.0(3)
C5 Fe1 C8 160.5(3)
C2 Fe1 C8 124.0(3)
C7 Fe1 C8 39.8(3)
C9 Fe1 C8 40.1(3)
C10 Fe1 C3 158.1(3)
C6 Fe1 C3 161.2(3)
C5 Fe1 C3 68.0(3)
C2 Fe1 C3 40.5(2)
C7 Fe1 C3 125.7(3)
C9 Fe1 C3 123.9(3)
C8 Fe1 C3 110.2(3)
C10 Fe1 C4 121.5(3)
C6 Fe1 C4 155.9(3)
C5 Fe1 C4 40.6(2)
C2 Fe1 C4 68.5(2)
C7 Fe1 C4 161.6(3)
C9 Fe1 C4 108.3(3)
C8 Fe1 C4 125.3(3)
C3 Fe1 C4 40.6(2)
C10 Fe1 C1 122.2(3)
C6 Fe1 C1 106.0(3)
C5 Fe1 C1 40.9(2)
C2 Fe1 C1 40.7(2)
C7 Fe1 C1 122.1(3)
C9 Fe1 C1 159.0(3)
C8 Fe1 C1 158.2(3)
C3 Fe1 C1 68.4(2)
C4 Fe1 C1 68.8(2)
C15 Fe2 C16 40.7(3)
C15 Fe2 C22 161.3(3)
C16 Fe2 C22 123.6(3)
C15 Fe2 C18 68.8(3)
C16 Fe2 C18 68.3(3)
C22 Fe2 C18 119.3(2)
C15 Fe2 C21 124.8(2)
C16 Fe2 C21 106.7(2)
C22 Fe2 C21 41.1(2)
C18 Fe2 C21 154.4(2)
C15 Fe2 C23 156.8(3)
C16 Fe2 C23 160.9(3)
C22 Fe2 C23 41.0(2)
C18 Fe2 C23 107.2(3)
C21 Fe2 C23 68.9(2)
C15 Fe2 C20 108.2(3)
C16 Fe2 C20 120.8(3)
C22 Fe2 C20 69.0(3)
C18 Fe2 C20 163.3(2)
C21 Fe2 C20 40.9(2)
C23 Fe2 C20 68.8(3)
C15 Fe2 C14 41.1(2)
C16 Fe2 C14 68.8(2)
C22 Fe2 C14 155.4(2)
C18 Fe2 C14 41.2(2)
C21 Fe2 C14 162.6(2)
C23 Fe2 C14 120.8(3)
C20 Fe2 C14 125.8(2)
C15 Fe2 C17 68.5(3)
C16 Fe2 C17 40.4(3)
C22 Fe2 C17 105.8(3)
C18 Fe2 C17 40.6(2)
C21 Fe2 C17 119.3(3)
C23 Fe2 C17 124.2(3)
C20 Fe2 C17 155.1(3)
C14 Fe2 C17 68.9(3)
C15 Fe2 C19 122.1(3)
C16 Fe2 C19 156.6(3)
C22 Fe2 C19 68.6(2)
C18 Fe2 C19 126.2(3)
C21 Fe2 C19 68.3(2)
C23 Fe2 C19 40.7(3)
C20 Fe2 C19 40.4(3)
C14 Fe2 C19 108.8(3)
C17 Fe2 C19 162.3(3)

loop_
_geom_bond_atom_site_label_1
_geom_bond_atom_site_label_2
_geom_bond_distance
C1 C2 1.420(8)
C1 C5 1.423(8)
C1 C11 1.511(7)
C1 Fe1 2.047(6)
C2 C3 1.412(8)
C2 Fe1 2.036(6)
C2 H2 0.9500
C3 C4 1.418(9)
C3 Fe1 2.044(6)
C3 H3 0.9500
C4 C5 1.412(8)
C4 Fe1 2.045(6)
C4 H4 0.9500
C5 Fe1 2.028(6)
C5 H5 0.9500
C6 C10 1.386(11)
C6 C7 1.418(11)
C6 Fe1 2.024(7)
C6 H6 0.9500
C7 C8 1.388(10)
C7 Fe1 2.036(7)
C7 H7 0.9500
C8 C9 1.399(11)
C8 Fe1 2.043(7)
C8 H8 0.9500
C9 C10 1.394(11)
C9 Fe1 2.039(7)
C9 H9 0.9500
C10 Fe1 2.021(8)
C10 H10 0.9500
C11 N1 1.443(6)
C11 H11A 0.9900
C11 H11B 0.9900
C12 O1 1.248(6)
C12 N2 1.352(7)
C12 N1 1.358(7)
C13 N2 1.455(7)
C13 C14 1.497(8)
C13 H13A 0.9900
C13 H13B 0.9900
C14 C15 1.426(8)
C14 C18 1.431(8)
C14 Fe2 2.037(6)
C15 C16 1.413(9)
C15 Fe2 2.028(6)
C15 H15 0.9500
C16 C17 1.406(9)
C16 Fe2 2.032(6)
C16 H16 0.9500
C17 C18 1.413(9)
C17 Fe2 2.038(6)
C17 H17 0.9500
C18 Fe2 2.035(6)
C18 H18 0.9500
C19 C20 1.412(9)
C19 C23 1.422(9)
C19 Fe2 2.047(6)
C19 H19 0.9500
C20 C21 1.422(9)
C20 Fe2 2.037(6)
C20 H20 0.9500
C21 C22 1.429(8)
C21 Fe2 2.035(6)
C21 H21 0.9500
C22 C23 1.424(8)
C22 Fe2 2.032(5)
C22 H22 0.9500
C23 Fe2 2.036(6)
C23 H23 0.9500
N1 H1A 0.8800
N2 H2A 0.8800

loop_
_geom_hbond_atom_site_label_D
_geom_hbond_atom_site_label_H
_geom_hbond_atom_site_label_A
_geom_hbond_distance_DH
_geom_hbond_distance_HA
_geom_hbond_distance_DA
_geom_hbond_angle_DHA
_geom_hbond_site_symmetry_A
N1 H1A O1 0.88 2.16 2.959(6) 150.8 3_545
N2 H2A O1 0.88 2.08 2.880(6) 150.2 3_545

loop_
_geom_torsion_atom_site_label_1
_geom_torsion_atom_site_label_2
_geom_torsion_atom_site_label_3
_geom_torsion_atom_site_label_4
_geom_torsion
C5 C1 C2 C3 0.8(7)
C11 C1 C2 C3 -177.5(6)
Fe1 C1 C2 C3 59.7(4)
C5 C1 C2 Fe1 -58.9(4)
C11 C1 C2 Fe1 122.8(6)
C1 C2 C3 C4 -0.7(7)
Fe1 C2 C3 C4 59.0(4)
C1 C2 C3 Fe1 -59.7(4)
C2 C3 C4 C5 0.3(7)
Fe1 C3 C4 C5 59.2(4)
C2 C3 C4 Fe1 -58.8(4)
C3 C4 C5 C1 0.1(7)
Fe1 C4 C5 C1 59.7(4)
C3 C4 C5 Fe1 -59.6(4)
C2 C1 C5 C4 -0.6(7)
C11 C1 C5 C4 177.7(5)
Fe1 C1 C5 C4 -59.7(4)
C2 C1 C5 Fe1 59.2(4)
C11 C1 C5 Fe1 -122.6(6)
C10 C6 C7 C8 0.6(8)
Fe1 C6 C7 C8 -59.7(5)
C10 C6 C7 Fe1 60.3(5)
C6 C7 C8 C9 -0.6(8)
Fe1 C7 C8 C9 -59.6(5)
C6 C7 C8 Fe1 58.9(5)
C7 C8 C9 C10 0.5(9)
Fe1 C8 C9 C10 -59.2(5)
C7 C8 C9 Fe1 59.6(5)
C7 C6 C10 C9 -0.3(9)
Fe1 C6 C10 C9 60.1(6)
C7 C6 C10 Fe1 -60.4(5)
C8 C9 C10 C6 -0.1(9)
Fe1 C9 C10 C6 -59.8(5)
C8 C9 C10 Fe1 59.7(5)
C2 C1 C11 N1 179.1(5)
C5 C1 C11 N1 1.2(8)
Fe1 C1 C11 N1 -89.3(6)
N2 C13 C14 C15 -98.6(7)
N2 C13 C14 C18 82.7(7)
N2 C13 C14 Fe2 172.4(4)
C18 C14 C15 C16 -0.1(7)
C13 C14 C15 C16 -179.0(5)
Fe2 C14 C15 C16 -59.4(4)
C18 C14 C15 Fe2 59.3(4)
C13 C14 C15 Fe2 -119.6(6)
C14 C15 C16 C17 0.1(7)
Fe2 C15 C16 C17 -59.3(4)
C14 C15 C16 Fe2 59.4(4)
C15 C16 C17 C18 -0.1(7)
Fe2 C16 C17 C18 -59.1(4)
C15 C16 C17 Fe2 59.0(4)
C16 C17 C18 C14 0.0(7)
Fe2 C17 C18 C14 -59.1(4)
C16 C17 C18 Fe2 59.1(4)
C15 C14 C18 C17 0.1(7)
C13 C14 C18 C17 179.0(6)
Fe2 C14 C18 C17 59.2(4)
C15 C14 C18 Fe2 -59.2(4)
C13 C14 C18 Fe2 119.7(6)
C23 C19 C20 C21 1.2(7)
Fe2 C19 C20 C21 59.5(4)
C23 C19 C20 Fe2 -58.2(4)
C19 C20 C21 C22 -1.0(7)
Fe2 C20 C21 C22 58.9(4)
C19 C20 C21 Fe2 -59.9(4)
C20 C21 C22 C23 0.3(7)
Fe2 C21 C22 C23 59.4(4)
C20 C21 C22 Fe2 -59.1(4)
C20 C19 C23 C22 -1.0(7)
Fe2 C19 C23 C22 -59.4(4)
C20 C19 C23 Fe2 58.3(4)
C21 C22 C23 C19 0.4(7)
Fe2 C22 C23 C19 59.8(4)
C21 C22 C23 Fe2 -59.3(4)
O1 C12 N1 C11 7.0(9)
N2 C12 N1 C11 -174.0(5)
C1 C11 N1 C12 110.4(6)
O1 C12 N2 C13 5.1(8)
N1 C12 N2 C13 -174.0(5)
C14 C13 N2 C12 -163.5(5)
C9 C10 Fe1 C6 -119.6(8)
C6 C10 Fe1 C5 -117.7(5)
C9 C10 Fe1 C5 122.8(5)
C6 C10 Fe1 C2 -45.8(11)
C9 C10 Fe1 C2 -165.3(7)
C6 C10 Fe1 C7 38.8(5)
C9 C10 Fe1 C7 -80.7(6)
C6 C10 Fe1 C9 119.6(8)
C6 C10 Fe1 C8 82.0(5)
C9 C10 Fe1 C8 -37.5(5)
C6 C10 Fe1 C3 170.5(7)
C9 C10 Fe1 C3 51.0(11)
C6 C10 Fe1 C4 -159.3(4)
C9 C10 Fe1 C4 81.2(6)
C6 C10 Fe1 C1 -75.9(5)
C9 C10 Fe1 C1 164.5(5)
C7 C6 Fe1 C10 117.8(7)
C10 C6 Fe1 C5 79.4(6)
C7 C6 Fe1 C5 -162.8(4)
C10 C6 Fe1 C2 162.2(5)
C7 C6 Fe1 C2 -80.1(5)
C10 C6 Fe1 C7 -117.8(7)
C10 C6 Fe1 C9 -37.4(5)
C7 C6 Fe1 C9 80.4(5)
C10 C6 Fe1 C8 -80.8(6)
C7 C6 Fe1 C8 36.9(5)
C10 C6 Fe1 C3 -169.0(8)
C7 C6 Fe1 C3 -51.2(11)
C10 C6 Fe1 C4 47.7(9)
C7 C6 Fe1 C4 165.5(6)
C10 C6 Fe1 C1 121.4(5)
C7 C6 Fe1 C1 -120.9(4)
C4 C5 Fe1 C10 -119.4(4)
C1 C5 Fe1 C10 120.5(4)
C4 C5 Fe1 C6 -160.7(4)
C1 C5 Fe1 C6 79.2(4)
C4 C5 Fe1 C2 81.9(4)
C1 C5 Fe1 C2 -38.2(3)
C4 C5 Fe1 C7 169.5(7)
C1 C5 Fe1 C7 49.5(9)
C4 C5 Fe1 C9 -78.9(5)
C1 C5 Fe1 C9 161.1(4)
C4 C5 Fe1 C8 -50.6(10)
C1 C5 Fe1 C8 -170.6(8)
C4 C5 Fe1 C3 38.1(4)
C1 C5 Fe1 C3 -82.0(4)
C1 C5 Fe1 C4 -120.0(5)
C4 C5 Fe1 C1 120.0(5)
C3 C2 Fe1 C10 -160.1(8)
C1 C2 Fe1 C10 -40.6(10)
C3 C2 Fe1 C6 166.2(4)
C1 C2 Fe1 C6 -74.3(5)
C3 C2 Fe1 C5 -81.2(4)
C1 C2 Fe1 C5 38.3(3)
C3 C2 Fe1 C7 123.2(4)
C1 C2 Fe1 C7 -117.3(4)
C3 C2 Fe1 C9 47.5(10)
C1 C2 Fe1 C9 167.0(8)
C3 C2 Fe1 C8 81.6(5)
C1 C2 Fe1 C8 -159.0(4)
C1 C2 Fe1 C3 119.5(5)
C3 C2 Fe1 C4 -37.4(4)
C1 C2 Fe1 C4 82.1(4)
C3 C2 Fe1 C1 -119.5(5)
C8 C7 Fe1 C10 81.4(6)
C6 C7 Fe1 C10 -38.1(5)
C8 C7 Fe1 C6 119.4(7)
C8 C7 Fe1 C5 160.3(7)
C6 C7 Fe1 C5 40.9(9)
C8 C7 Fe1 C2 -120.6(5)
C6 C7 Fe1 C2 120.0(5)
C8 C7 Fe1 C9 37.7(5)
C6 C7 Fe1 C9 -81.8(5)
C6 C7 Fe1 C8 -119.4(7)
C8 C7 Fe1 C3 -78.6(6)
C6 C7 Fe1 C3 162.0(4)
C8 C7 Fe1 C4 -41.6(12)
C6 C7 Fe1 C4 -161.1(9)
C8 C7 Fe1 C1 -163.7(4)
C6 C7 Fe1 C1 76.8(5)
C8 C9 Fe1 C10 -119.1(7)
C10 C9 Fe1 C6 37.3(5)
C8 C9 Fe1 C6 -81.8(5)
C10 C9 Fe1 C5 -75.1(6)
C8 C9 Fe1 C5 165.8(4)
C10 C9 Fe1 C2 165.2(7)
C8 C9 Fe1 C2 46.1(11)
C10 C9 Fe1 C7 81.7(6)
C8 C9 Fe1 C7 -37.4(5)
C10 C9 Fe1 C8 119.1(7)
C10 C9 Fe1 C3 -159.6(5)
C8 C9 Fe1 C3 81.4(5)
C10 C9 Fe1 C4 -117.4(5)
C8 C9 Fe1 C4 123.5(5)
C10 C9 Fe1 C1 -38.9(11)
C8 C9 Fe1 C1 -158.0(7)
C7 C8 Fe1 C10 -81.4(5)
C9 C8 Fe1 C10 37.6(5)
C7 C8 Fe1 C6 -38.0(5)
C9 C8 Fe1 C6 81.1(5)
C7 C8 Fe1 C5 -156.9(7)
C9 C8 Fe1 C5 -37.9(11)
C7 C8 Fe1 C2 78.8(5)
C9 C8 Fe1 C2 -162.2(5)
C9 C8 Fe1 C7 119.0(7)
C7 C8 Fe1 C9 -119.0(7)
C7 C8 Fe1 C3 122.0(5)
C9 C8 Fe1 C3 -119.0(5)
C7 C8 Fe1 C4 165.1(4)
C9 C8 Fe1 C4 -75.9(6)
C7 C8 Fe1 C1 39.7(10)
C9 C8 Fe1 C1 158.8(6)
C2 C3 Fe1 C10 161.1(8)
C4 C3 Fe1 C10 41.3(10)
C2 C3 Fe1 C6 -38.2(10)
C4 C3 Fe1 C6 -158.0(8)
C2 C3 Fe1 C5 81.8(4)
C4 C3 Fe1 C5 -38.0(4)
C4 C3 Fe1 C2 -119.9(5)
C2 C3 Fe1 C7 -77.1(5)
C4 C3 Fe1 C7 163.0(4)
C2 C3 Fe1 C9 -161.8(4)
C4 C3 Fe1 C9 78.4(5)
C2 C3 Fe1 C8 -119.0(4)
C4 C3 Fe1 C8 121.1(4)
C2 C3 Fe1 C4 119.9(5)
C2 C3 Fe1 C1 37.6(4)
C4 C3 Fe1 C1 -82.2(4)
C5 C4 Fe1 C10 78.2(5)
C3 C4 Fe1 C10 -163.2(4)
C5 C4 Fe1 C6 44.3(8)
C3 C4 Fe1 C6 162.8(7)
C3 C4 Fe1 C5 118.5(5)
C5 C4 Fe1 C2 -81.3(4)
C3 C4 Fe1 C2 37.3(4)
C5 C4 Fe1 C7 -167.0(9)
C3 C4 Fe1 C7 -48.5(11)
C5 C4 Fe1 C9 120.4(4)
C3 C4 Fe1 C9 -121.0(4)
C5 C4 Fe1 C8 161.6(4)
C3 C4 Fe1 C8 -79.9(5)
C5 C4 Fe1 C3 -118.5(5)
C5 C4 Fe1 C1 -37.4(3)
C3 C4 Fe1 C1 81.1(4)
C2 C1 Fe1 C10 164.1(4)
C5 C1 Fe1 C10 -77.5(5)
C11 C1 Fe1 C10 42.7(6)
C2 C1 Fe1 C6 123.6(4)
C5 C1 Fe1 C6 -118.0(4)
C11 C1 Fe1 C6 2.2(6)
C2 C1 Fe1 C5 -118.3(5)
C11 C1 Fe1 C5 120.2(6)
C5 C1 Fe1 C2 118.3(5)
C11 C1 Fe1 C2 -121.4(6)
C2 C1 Fe1 C7 82.1(4)
C5 C1 Fe1 C7 -159.5(4)
C11 C1 Fe1 C7 -39.3(6)
C2 C1 Fe1 C9 -167.2(8)
C5 C1 Fe1 C9 -48.9(9)
C11 C1 Fe1 C9 71.3(10)
C2 C1 Fe1 C8 53.3(8)
C5 C1 Fe1 C8 171.6(7)
C11 C1 Fe1 C8 -68.2(9)
C2 C1 Fe1 C3 -37.4(4)
C5 C1 Fe1 C3 80.9(4)
C11 C1 Fe1 C3 -158.9(6)
C2 C1 Fe1 C4 -81.2(4)
C5 C1 Fe1 C4 37.1(3)
C11 C1 Fe1 C4 157.4(6)
C14 C15 Fe2 C16 -119.4(5)
C16 C15 Fe2 C22 -38.3(10)
C14 C15 Fe2 C22 -157.6(7)
C16 C15 Fe2 C18 81.0(4)
C14 C15 Fe2 C18 -38.4(4)
C16 C15 Fe2 C21 -74.3(5)
C14 C15 Fe2 C21 166.4(4)
C16 C15 Fe2 C23 165.1(6)
C14 C15 Fe2 C23 45.8(8)
C16 C15 Fe2 C20 -116.5(4)
C14 C15 Fe2 C20 124.2(4)
C16 C15 Fe2 C14 119.4(5)
C16 C15 Fe2 C17 37.2(4)
C14 C15 Fe2 C17 -82.1(4)
C16 C15 Fe2 C19 -158.8(4)
C14 C15 Fe2 C19 81.9(4)
C17 C16 Fe2 C15 119.8(5)
C17 C16 Fe2 C22 -74.0(4)
C15 C16 Fe2 C22 166.2(4)
C17 C16 Fe2 C18 37.5(4)
C15 C16 Fe2 C18 -82.2(4)
C17 C16 Fe2 C21 -115.9(4)
C15 C16 Fe2 C21 124.4(4)
C17 C16 Fe2 C23 -42.3(9)
C15 C16 Fe2 C23 -162.0(7)
C17 C16 Fe2 C20 -158.1(4)
C15 C16 Fe2 C20 82.1(4)
C17 C16 Fe2 C14 81.9(4)
C15 C16 Fe2 C14 -37.9(4)
C15 C16 Fe2 C17 -119.8(5)
C17 C16 Fe2 C19 170.4(6)
C15 C16 Fe2 C19 50.6(8)
C23 C22 Fe2 C15 -166.2(7)
C21 C22 Fe2 C15 -47.2(10)
C23 C22 Fe2 C16 164.8(4)
C21 C22 Fe2 C16 -76.3(4)
C23 C22 Fe2 C18 82.6(4)
C21 C22 Fe2 C18 -158.4(4)
C23 C22 Fe2 C21 -119.0(5)
C21 C22 Fe2 C23 119.0(5)
C23 C22 Fe2 C20 -81.4(4)
C21 C22 Fe2 C20 37.6(4)
C23 C22 Fe2 C14 50.6(8)
C21 C22 Fe2 C14 169.6(5)
C23 C22 Fe2 C17 124.4(4)
C21 C22 Fe2 C17 -116.7(4)
C23 C22 Fe2 C19 -37.9(4)
C21 C22 Fe2 C19 81.1(4)
C17 C18 Fe2 C15 -81.3(4)
C14 C18 Fe2 C15 38.3(4)
C17 C18 Fe2 C16 -37.4(4)
C14 C18 Fe2 C16 82.2(4)
C17 C18 Fe2 C22 80.0(4)
C14 C18 Fe2 C22 -160.4(4)
C17 C18 Fe2 C21 45.9(7)
C14 C18 Fe2 C21 165.5(5)
C17 C18 Fe2 C23 122.9(4)
C14 C18 Fe2 C23 -117.5(4)
C17 C18 Fe2 C20 -163.8(8)
C14 C18 Fe2 C20 -44.2(10)
C17 C18 Fe2 C14 -119.6(5)
C14 C18 Fe2 C17 119.6(5)
C17 C18 Fe2 C19 163.8(4)
C14 C18 Fe2 C19 -76.6(4)
C20 C21 Fe2 C15 -77.2(4)
C22 C21 Fe2 C15 163.4(4)
C20 C21 Fe2 C16 -118.2(4)
C22 C21 Fe2 C16 122.4(4)
C20 C21 Fe2 C22 119.5(5)
C20 C21 Fe2 C18 167.4(5)
C22 C21 Fe2 C18 48.0(7)
C20 C21 Fe2 C23 81.5(4)
C22 C21 Fe2 C23 -37.9(4)
C22 C21 Fe2 C20 -119.5(5)
C20 C21 Fe2 C14 -46.0(10)
C22 C21 Fe2 C14 -165.4(8)
C20 C21 Fe2 C17 -160.1(4)
C22 C21 Fe2 C17 80.4(4)
C20 C21 Fe2 C19 37.6(4)
C22 C21 Fe2 C19 -81.8(4)
C19 C23 Fe2 C15 49.9(8)
C22 C23 Fe2 C15 168.8(6)
C19 C23 Fe2 C16 -160.8(7)
C22 C23 Fe2 C16 -41.9(9)
C19 C23 Fe2 C22 -118.9(5)
C19 C23 Fe2 C18 126.0(4)
C22 C23 Fe2 C18 -115.1(4)
C19 C23 Fe2 C21 -80.8(4)
C22 C23 Fe2 C21 38.1(4)
C19 C23 Fe2 C20 -36.8(4)
C22 C23 Fe2 C20 82.1(4)
C19 C23 Fe2 C14 83.1(4)
C22 C23 Fe2 C14 -157.9(4)
C19 C23 Fe2 C17 167.3(4)
C22 C23 Fe2 C17 -73.8(4)
C22 C23 Fe2 C19 118.9(5)
C19 C20 Fe2 C15 -118.4(4)
C21 C20 Fe2 C15 122.5(4)
C19 C20 Fe2 C16 -161.3(4)
C21 C20 Fe2 C16 79.7(4)
C19 C20 Fe2 C22 81.2(4)
C21 C20 Fe2 C22 -37.8(4)
C19 C20 Fe2 C18 -41.9(10)
C21 C20 Fe2 C18 -160.9(8)
C19 C20 Fe2 C21 119.0(5)
C19 C20 Fe2 C23 37.1(4)
C21 C20 Fe2 C23 -81.9(4)
C19 C20 Fe2 C14 -76.3(5)
C21 C20 Fe2 C14 164.6(3)
C19 C20 Fe2 C17 163.7(6)
C21 C20 Fe2 C17 44.6(8)
C21 C20 Fe2 C19 -119.0(5)
C18 C14 Fe2 C15 -118.4(5)
C13 C14 Fe2 C15 120.5(7)
C15 C14 Fe2 C16 37.6(4)
C18 C14 Fe2 C16 -80.8(4)
C13 C14 Fe2 C16 158.1(6)
C15 C14 Fe2 C22 163.0(6)
C18 C14 Fe2 C22 44.6(8)
C13 C14 Fe2 C22 -76.5(8)
C15 C14 Fe2 C18 118.4(5)
C13 C14 Fe2 C18 -121.1(7)
C15 C14 Fe2 C21 -40.4(10)
C18 C14 Fe2 C21 -158.8(8)
C13 C14 Fe2 C21 80.1(10)
C15 C14 Fe2 C23 -160.8(4)
C18 C14 Fe2 C23 80.8(4)
C13 C14 Fe2 C23 -40.3(6)
C15 C14 Fe2 C20 -75.9(5)
C18 C14 Fe2 C20 165.7(4)
C13 C14 Fe2 C20 44.6(6)
C15 C14 Fe2 C17 81.1(4)
C18 C14 Fe2 C17 -37.3(4)
C13 C14 Fe2 C17 -158.4(6)
C15 C14 Fe2 C19 -117.6(4)
C18 C14 Fe2 C19 124.0(4)
C13 C14 Fe2 C19 2.9(6)
C16 C17 Fe2 C15 -37.5(4)
C18 C17 Fe2 C15 82.1(4)
C18 C17 Fe2 C16 119.6(5)
C16 C17 Fe2 C22 123.7(4)
C18 C17 Fe2 C22 -116.8(4)
C16 C17 Fe2 C18 -119.6(5)
C16 C17 Fe2 C21 81.3(4)
C18 C17 Fe2 C21 -159.2(4)
C16 C17 Fe2 C23 164.6(4)
C18 C17 Fe2 C23 -75.9(5)
C16 C17 Fe2 C20 49.5(8)
C18 C17 Fe2 C20 169.0(6)
C16 C17 Fe2 C14 -81.7(4)
C18 C17 Fe2 C14 37.8(4)
C16 C17 Fe2 C19 -167.4(8)
C18 C17 Fe2 C19 -47.8(10)
C20 C19 Fe2 C15 80.3(4)
C23 C19 Fe2 C15 -159.2(4)
C20 C19 Fe2 C16 43.8(8)
C23 C19 Fe2 C16 164.3(6)
C20 C19 Fe2 C22 -82.4(4)
C23 C19 Fe2 C22 38.1(4)
C20 C19 Fe2 C18 166.3(4)
C23 C19 Fe2 C18 -73.3(4)
C20 C19 Fe2 C21 -38.0(4)
C23 C19 Fe2 C21 82.5(4)
C20 C19 Fe2 C23 -120.5(5)
C23 C19 Fe2 C20 120.5(5)
C20 C19 Fe2 C14 123.7(4)
C23 C19 Fe2 C14 -115.8(4)
C20 C19 Fe2 C17 -157.1(8)
C23 C19 Fe2 C17 -36.6(10)
